data_2013184
loop_
_publ_author_name
'Glidewell, Christopher'
'Low, John N.'
'Melguizo, Manuel'
'Quesada, Antonio'

_publ_section_title
;
 Hydrogen bonding in 2-amino-4-methoxy-6-methylpyrimidine,
 2-benzylamino-4-benzyloxy-6-methylpyrimidine and
 4-benzylamino-2,6-bis(benzyloxy)pyrimidine: \p-stacked chains of fused
 <i>R</i>~2~^2^(8) rings, and centrosymmetric <i>R</i>~2~^2^(8) dimers
;
_journal_issue 1
_journal_name_full 'Acta Crystallographica Section C'
_journal_page_first o9
_journal_page_last o13
_journal_paper_doi 10.1107/S0108270102020206
_journal_volume 59
_journal_year 2003
_chemical_formula_iupac 'C25 H23 N3 O2'
_chemical_formula_moiety 'C25 H23 N3 O2'
_chemical_formula_sum 'C25 H23 N3 O2'
_chemical_formula_weight 397.46
_chemical_name_systematic
;
4-Benzylamino-2,6-bis(benzyloxy)pyrimidine
;
_space_group_IT_number 14
_symmetry_cell_setting monoclinic
_symmetry_space_group_name_Hall '-P 2ybc'
_symmetry_space_group_name_H-M 'P 1 21/c 1'
_atom_sites_solution_hydrogens geom
_atom_sites_solution_primary direct
_atom_sites_solution_secondary difmap
_cell_angle_alpha 90.00
_cell_angle_beta 100.9650(10)
_cell_angle_gamma 90.00
_cell_formula_units_Z 4
_cell_length_a 5.6056(2)
_cell_length_b 18.2446(5)
_cell_length_c 20.6480(8)
_cell_measurement_reflns_used 4691
_cell_measurement_temperature 120(2)
_cell_measurement_theta_max 27.48
_cell_measurement_theta_min 3.00
_cell_volume 2073.16(12)
_computing_cell_refinement 'DENZO--SMN (Otwinowski & Minor, 1997)'
_computing_data_collection 'KappaCCD Server Software (Nonius, 1997)'
_computing_data_reduction DENZO--SMN
_computing_molecular_graphics 'PLATON (Spek, 2002)'
_computing_publication_material 'SHELXL97 and PRPKAPPA (Ferguson, 1999)'
_computing_structure_refinement 'SHELXL97 (Sheldrick, 1997)'
_computing_structure_solution 'SHELXS97 (Sheldrick, 1997)'
_diffrn_ambient_temperature 120(2)
_diffrn_measured_fraction_theta_full 0.985
_diffrn_measured_fraction_theta_max 0.985
_diffrn_measurement_device_type 'Nonius KappaCCD'
_diffrn_measurement_method '\f scans, and \w scans with \k offsets'
_diffrn_radiation_monochromator graphite
_diffrn_radiation_source 'fine-focus sealed X-ray tube'
_diffrn_radiation_type MoK\a
_diffrn_radiation_wavelength 0.71073
_diffrn_reflns_av_R_equivalents 0.076
_diffrn_reflns_av_sigmaI/netI 0.0824
_diffrn_reflns_limit_h_max 6
_diffrn_reflns_limit_h_min -7
_diffrn_reflns_limit_k_max 18
_diffrn_reflns_limit_k_min -23
_diffrn_reflns_limit_l_max 26
_diffrn_reflns_limit_l_min -26
_diffrn_reflns_number 16019
_diffrn_reflns_theta_full 27.48
_diffrn_reflns_theta_max 27.48
_diffrn_reflns_theta_min 3.00
_diffrn_standards_decay_% negligible
_exptl_absorpt_coefficient_mu 0.082
_exptl_absorpt_correction_T_max 0.987
_exptl_absorpt_correction_T_min 0.950
_exptl_absorpt_correction_type multi-scan
_exptl_absorpt_process_details '(DENZO--SMN; Otwinowski & Minor, 1997)'
_exptl_crystal_colour colourless
_exptl_crystal_density_diffrn 1.273
_exptl_crystal_density_method 'not measured'
_exptl_crystal_description block
_exptl_crystal_F_000 840
_exptl_crystal_size_max 0.50
_exptl_crystal_size_mid 0.30
_exptl_crystal_size_min 0.15
_refine_diff_density_max 0.229
_refine_diff_density_min -0.305
_refine_ls_extinction_method none
_refine_ls_goodness_of_fit_ref 0.962
_refine_ls_hydrogen_treatment constr
_refine_ls_matrix_type full
_refine_ls_number_parameters 271
_refine_ls_number_reflns 4691
_refine_ls_number_restraints 0
_refine_ls_restrained_S_all 0.962
_refine_ls_R_factor_all 0.1109
_refine_ls_R_factor_gt 0.0538
_refine_ls_shift/su_max <0.001
_refine_ls_shift/su_mean 0.000
_refine_ls_structure_factor_coef Fsqd
_refine_ls_weighting_details 'w = 1/[\s^2^(Fo^2^)+(0.0684P)^2^] where P = (Fo^2^+2Fc^2^)/3'
_refine_ls_weighting_scheme calc
_refine_ls_wR_factor_gt 0.1113
_refine_ls_wR_factor_ref 0.1312
_reflns_number_gt 2822
_reflns_number_total 4691
_reflns_threshold_expression I>2\s(I)
_cod_data_source_file na1584.cif
_cod_data_source_block III
_cod_depositor_comments
;
The following automatic conversions were performed:

'_exptl_absorpt_correction_type' value 'Multi-scan' changed to
'multi-scan' according to
/home/saulius/struct/CIF-dictionaries/cif_core.dic dictionary named
'cif_core.dic' version 2.4.1 from 2010-06-29.

Automatic conversion script
Id: cif_fix_values 1715 2011-07-08 13:25:40Z adriana 
;
_cod_original_sg_symbol_H-M 'P 21/c'
_cod_database_code 2013184
_cod_database_fobs_code 2013184

loop_
_symmetry_equiv_pos_as_xyz
'x, y, z'
'-x, y+1/2, -z+1/2'
'-x, -y, -z'
'x, -y-1/2, z-1/2'

loop_
_atom_site_label
_atom_site_fract_x
_atom_site_fract_y
_atom_site_fract_z
_atom_site_U_iso_or_equiv
_atom_site_adp_type
_atom_site_calc_flag
_atom_site_refinement_flags
_atom_site_occupancy
_atom_site_disorder_assembly
_atom_site_disorder_group
_atom_site_type_symbol
N1 1.0799(2) 0.40310(8) 0.62780(7) 0.0219(4) Uani d . 1 . . N
C2 0.8732(3) 0.40173(10) 0.58335(8) 0.0212(4) Uani d . 1 . . C
C21 0.6951(3) 0.21091(10) 0.58460(9) 0.0241(4) Uani d . 1 . . C
C22 0.5821(3) 0.17710(11) 0.63056(9) 0.0309(5) Uani d . 1 . . C
C23 0.4128(4) 0.12225(12) 0.61258(10) 0.0364(5) Uani d . 1 . . C
C24 0.3545(3) 0.10049(11) 0.54768(10) 0.0348(5) Uani d . 1 . . C
C25 0.4638(4) 0.13319(12) 0.50108(10) 0.0408(5) Uani d . 1 . . C
C26 0.6342(4) 0.18797(11) 0.51939(10) 0.0369(5) Uani d . 1 . . C
C27 0.8704(3) 0.27252(10) 0.60378(9) 0.0270(4) Uani d . 1 . . C
O2 0.7589(2) 0.33668(7) 0.57016(6) 0.0253(3) Uani d . 1 . . O
N3 0.7552(2) 0.45599(8) 0.54943(7) 0.0213(3) Uani d . 1 . . N
N4 0.7413(2) 0.57865(8) 0.52500(7) 0.0221(4) Uani d . 1 . . N
C4 0.8585(3) 0.52300(10) 0.56023(8) 0.0207(4) Uani d . 1 . . C
C41 0.7785(3) 0.68374(10) 0.60319(9) 0.0226(4) Uani d . 1 . . C
C42 0.6246(4) 0.64959(12) 0.63845(10) 0.0387(5) Uani d . 1 . . C
C43 0.5943(4) 0.67636(12) 0.69907(11) 0.0431(6) Uani d . 1 . . C
C44 0.7198(3) 0.73721(11) 0.72561(10) 0.0331(5) Uani d . 1 . . C
C45 0.8752(4) 0.77118(12) 0.69155(10) 0.0408(6) Uani d . 1 . . C
C46 0.9047(4) 0.74430(12) 0.63086(10) 0.0369(5) Uani d . 1 . . C
C47 0.8116(3) 0.65442(10) 0.53648(9) 0.0241(4) Uani d . 1 . . C
C5 1.0748(3) 0.53260(10) 0.60609(8) 0.0217(4) Uani d . 1 . . C
C6 1.1744(3) 0.47034(10) 0.63757(8) 0.0219(4) Uani d . 1 . . C
C61 1.6809(3) 0.44110(10) 0.77412(9) 0.0232(4) Uani d . 1 . . C
C62 1.7009(3) 0.41495(11) 0.83814(9) 0.0279(4) Uani d . 1 . . C
C63 1.8945(3) 0.43636(11) 0.88699(10) 0.0321(5) Uani d . 1 . . C
C64 2.0670(3) 0.48398(11) 0.87229(10) 0.0328(5) Uani d . 1 . . C
C65 2.0476(3) 0.51062(11) 0.80854(10) 0.0325(5) Uani d . 1 . . C
C66 1.8547(3) 0.48915(11) 0.75981(9) 0.0282(5) Uani d . 1 . . C
C67 1.4741(3) 0.41581(10) 0.72120(9) 0.0254(4) Uani d . 1 . . C
O6 1.3804(2) 0.47949(7) 0.68340(6) 0.0260(3) Uani d . 1 . . O
H22 0.6217 0.1919 0.6754 0.037 Uiso calc R 1 . . H
H23 0.3369 0.0997 0.6448 0.044 Uiso calc R 1 . . H
H24 0.2383 0.0627 0.5351 0.042 Uiso calc R 1 . . H
H25 0.4226 0.1183 0.4563 0.049 Uiso calc R 1 . . H
H26 0.7103 0.2101 0.4870 0.044 Uiso calc R 1 . . H
H27A 0.9010 0.2800 0.6521 0.032 Uiso calc R 1 . . H
H27B 1.0269 0.2618 0.5902 0.032 Uiso calc R 1 . . H
H4 0.6162 0.5684 0.4936 0.027 Uiso calc R 1 . . H
H42 0.5381 0.6071 0.6209 0.046 Uiso calc R 1 . . H
H43 0.4860 0.6525 0.7224 0.052 Uiso calc R 1 . . H
H44 0.6990 0.7556 0.7672 0.040 Uiso calc R 1 . . H
H45 0.9631 0.8133 0.7096 0.049 Uiso calc R 1 . . H
H46 1.0142 0.7681 0.6079 0.044 Uiso calc R 1 . . H
H47A 0.7144 0.6848 0.5014 0.029 Uiso calc R 1 . . H
H47B 0.9845 0.6597 0.5330 0.029 Uiso calc R 1 . . H
H5 1.1482 0.5794 0.6149 0.026 Uiso calc R 1 . . H
H62 1.5817 0.3823 0.8486 0.033 Uiso calc R 1 . . H
H63 1.9077 0.4181 0.9306 0.039 Uiso calc R 1 . . H
H64 2.1993 0.4986 0.9057 0.039 Uiso calc R 1 . . H
H65 2.1664 0.5436 0.7983 0.039 Uiso calc R 1 . . H
H66 1.8418 0.5076 0.7162 0.034 Uiso calc R 1 . . H
H67A 1.5324 0.3792 0.6924 0.031 Uiso calc R 1 . . H
H67B 1.3454 0.3930 0.7413 0.031 Uiso calc R 1 . . H

loop_
_atom_site_aniso_label
_atom_site_aniso_U_11
_atom_site_aniso_U_22
_atom_site_aniso_U_33
_atom_site_aniso_U_12
_atom_site_aniso_U_13
_atom_site_aniso_U_23
N1 0.0233(8) 0.0220(9) 0.0196(8) -0.0025(6) 0.0022(6) -0.0002(7)
C2 0.0234(9) 0.0219(11) 0.0183(9) -0.0022(8) 0.0041(7) -0.0021(8)
C21 0.0251(9) 0.0222(11) 0.0240(10) 0.0016(8) 0.0020(7) 0.0013(8)
C22 0.0343(10) 0.0342(13) 0.0235(10) -0.0032(9) 0.0038(8) 0.0020(9)
C23 0.0379(11) 0.0399(14) 0.0318(12) -0.0094(10) 0.0074(9) 0.0095(10)
C24 0.0341(11) 0.0298(13) 0.0368(12) -0.0104(9) -0.0027(9) 0.0053(10)
C25 0.0557(13) 0.0395(14) 0.0258(11) -0.0172(11) 0.0047(9) -0.0061(10)
C26 0.0477(12) 0.0355(13) 0.0299(11) -0.0157(10) 0.0132(9) -0.0014(10)
C27 0.0309(10) 0.0222(11) 0.0254(10) -0.0002(8) -0.0003(8) 0.0041(8)
O2 0.0276(6) 0.0174(7) 0.0279(7) -0.0024(5) -0.0024(5) 0.0011(6)
N3 0.0233(7) 0.0193(9) 0.0205(8) -0.0029(6) 0.0018(6) -0.0007(7)
N4 0.0256(8) 0.0197(9) 0.0182(8) -0.0026(6) -0.0033(6) -0.0008(6)
C4 0.0235(9) 0.0238(11) 0.0156(9) -0.0010(8) 0.0056(7) -0.0009(8)
C41 0.0212(8) 0.0214(11) 0.0245(10) 0.0021(7) 0.0023(7) 0.0010(8)
C42 0.0360(11) 0.0393(14) 0.0446(13) -0.0150(9) 0.0175(9) -0.0167(11)
C43 0.0460(12) 0.0454(15) 0.0452(13) -0.0160(10) 0.0270(10) -0.0144(11)
C44 0.0412(11) 0.0328(13) 0.0266(11) -0.0013(9) 0.0101(9) -0.0066(9)
C45 0.0507(13) 0.0357(14) 0.0376(13) -0.0175(10) 0.0124(10) -0.0142(10)
C46 0.0460(12) 0.0350(13) 0.0332(12) -0.0182(10) 0.0163(9) -0.0051(10)
C47 0.0285(9) 0.0208(11) 0.0221(10) -0.0014(8) 0.0030(7) 0.0004(8)
C5 0.0229(9) 0.0204(11) 0.0219(9) -0.0029(7) 0.0044(7) -0.0008(8)
C6 0.0215(9) 0.0263(11) 0.0174(9) -0.0024(8) 0.0026(7) -0.0010(8)
C61 0.0231(9) 0.0209(11) 0.0244(10) 0.0052(8) 0.0015(7) -0.0029(8)
C62 0.0287(10) 0.0261(12) 0.0278(11) 0.0029(8) 0.0029(8) 0.0025(8)
C63 0.0376(11) 0.0278(12) 0.0269(11) 0.0082(9) -0.0040(8) -0.0005(9)
C64 0.0263(10) 0.0318(13) 0.0353(12) 0.0056(9) -0.0068(8) -0.0055(9)
C65 0.0252(10) 0.0354(13) 0.0372(12) -0.0023(8) 0.0062(8) -0.0062(10)
C66 0.0258(9) 0.0330(12) 0.0258(10) 0.0024(8) 0.0052(8) -0.0019(9)
C67 0.0272(10) 0.0226(11) 0.0245(10) 0.0015(8) -0.0002(7) 0.0025(8)
O6 0.0241(6) 0.0248(8) 0.0254(7) -0.0035(5) -0.0048(5) 0.0023(6)

loop_
_atom_type_symbol
_atom_type_description
_atom_type_scat_dispersion_real
_atom_type_scat_dispersion_imag
_atom_type_scat_source
C C 0.0033 0.0016 'International Tables Vol C Tables 4.2.6.8 and 6.1.1.4'
H H 0.0000 0.0000 'International Tables Vol C Tables 4.2.6.8 and 6.1.1.4'
N N 0.0061 0.0033 'International Tables Vol C Tables 4.2.6.8 and 6.1.1.4'
O O 0.0106 0.0060 'International Tables Vol C Tables 4.2.6.8 and 6.1.1.4'

loop_
_geom_angle_atom_site_label_1
_geom_angle_atom_site_label_2
_geom_angle_atom_site_label_3
_geom_angle
_geom_angle_publ_flag
C2 N1 C6 112.86(15) no
N3 C2 N1 129.39(17) no
N3 C2 O2 112.48(14) no
N1 C2 O2 118.12(15) no
C22 C21 C26 118.08(17) no
C22 C21 C27 121.15(17) no
C26 C21 C27 120.72(17) no
C23 C22 C21 121.34(18) no
C23 C22 H22 119.3 no
C21 C22 H22 119.3 no
C24 C23 C22 119.65(18) no
C24 C23 H23 120.2 no
C22 C23 H23 120.2 no
C25 C24 C23 120.18(19) no
C25 C24 H24 119.9 no
C23 C24 H24 119.9 no
C24 C25 C26 119.96(19) no
C24 C25 H25 120.0 no
C26 C25 H25 120.0 no
C25 C26 C21 120.78(18) no
C25 C26 H26 119.6 no
C21 C26 H26 119.6 no
O2 C27 C21 106.25(14) no
O2 C27 H27A 110.5 no
C21 C27 H27A 110.5 no
O2 C27 H27B 110.5 no
C21 C27 H27B 110.5 no
H27A C27 H27B 108.7 no
C2 O2 C27 118.07(13) no
C2 N3 C4 115.86(15) no
C4 N4 C47 122.92(14) no
C4 N4 H4 118.5 no
C47 N4 H4 118.5 no
N4 C4 N3 116.32(15) no
N4 C4 C5 122.84(16) no
N3 C4 C5 120.85(16) no
C46 C41 C42 117.86(17) no
C46 C41 C47 121.11(16) no
C42 C41 C47 121.02(16) no
C41 C42 C43 120.99(19) no
C41 C42 H42 119.5 no
C43 C42 H42 119.5 no
C44 C43 C42 120.35(19) no
C44 C43 H43 119.8 no
C42 C43 H43 119.8 no
C45 C44 C43 119.32(18) no
C45 C44 H44 120.3 no
C43 C44 H44 120.3 no
C44 C45 C46 120.15(19) no
C44 C45 H45 119.9 no
C46 C45 H45 119.9 no
C41 C46 C45 121.32(18) no
C41 C46 H46 119.3 no
C45 C46 H46 119.3 no
N4 C47 C41 114.11(15) no
N4 C47 H47A 108.7 no
C41 C47 H47A 108.7 no
N4 C47 H47B 108.7 no
C41 C47 H47B 108.7 no
H47A C47 H47B 107.6 no
C6 C5 C4 116.01(16) no
C6 C5 H5 122.0 no
C4 C5 H5 122.0 no
N1 C6 O6 118.59(15) no
N1 C6 C5 125.02(16) no
O6 C6 C5 116.35(16) no
C66 C61 C62 119.21(16) no
C66 C61 C67 121.00(16) no
C62 C61 C67 119.79(16) no
C63 C62 C61 120.31(18) no
C63 C62 H62 119.8 no
C61 C62 H62 119.8 no
C64 C63 C62 120.12(18) no
C64 C63 H63 119.9 no
C62 C63 H63 119.9 no
C63 C64 C65 119.90(17) no
C63 C64 H64 120.0 no
C65 C64 H64 120.0 no
C66 C65 C64 119.96(19) no
C66 C65 H65 120.0 no
C64 C65 H65 120.0 no
C61 C66 C65 120.51(18) no
C61 C66 H66 119.7 no
C65 C66 H66 119.7 no
O6 C67 C61 107.27(14) no
O6 C67 H67A 110.3 no
C61 C67 H67A 110.3 no
O6 C67 H67B 110.3 no
C61 C67 H67B 110.3 no
H67A C67 H67B 108.5 no
C6 O6 C67 116.91(13) no

loop_
_geom_bond_atom_site_label_1
_geom_bond_atom_site_label_2
_geom_bond_site_symmetry_2
_geom_bond_distance
_geom_bond_publ_flag
N1 C2 . 1.335(2) y
C2 N3 . 1.316(2) y
N3 C4 . 1.353(2) y
C4 C5 . 1.400(2) y
C5 C6 . 1.374(2) y
C6 N1 . 1.336(2) y
C2 O2 . 1.352(2) y
O2 C27 . 1.441(2) y
C4 N4 . 1.345(2) y
N4 C47 . 1.445(2) y
C6 O6 . 1.357(2) y
O6 C67 . 1.442(2) y
C21 C22 . 1.382(3) no
C21 C26 . 1.389(3) no
C21 C27 . 1.496(3) no
C22 C23 . 1.380(3) no
C22 H22 . 0.95 no
C23 C24 . 1.376(3) no
C23 H23 . 0.95 no
C24 C25 . 1.372(3) no
C24 H24 . 0.95 no
C25 C26 . 1.384(3) no
C25 H25 . 0.95 no
C26 H26 . 0.95 no
C27 H27A . 0.99 no
C27 H27B . 0.99 no
N4 H4 . 0.88 no
C41 C46 . 1.376(3) no
C41 C42 . 1.379(3) no
C41 C47 . 1.522(3) no
C42 C43 . 1.384(3) no
C42 H42 . 0.95 no
C43 C44 . 1.371(3) no
C43 H43 . 0.95 no
C44 C45 . 1.368(3) no
C44 H44 . 0.95 no
C45 C46 . 1.384(3) no
C45 H45 . 0.95 no
C46 H46 . 0.95 no
C47 H47A . 0.99 no
C47 H47B . 0.99 no
C5 H5 . 0.95 no
C61 C66 . 1.384(3) no
C61 C62 . 1.390(2) no
C61 C67 . 1.506(2) no
C62 C63 . 1.389(3) no
C62 H62 . 0.95 no
C63 C64 . 1.376(3) no
C63 H63 . 0.95 no
C64 C65 . 1.388(3) no
C64 H64 . 0.95 no
C65 C66 . 1.386(3) no
C65 H65 . 0.95 no
C66 H66 . 0.95 no
C67 H67A . 0.99 no
C67 H67B . 0.99 no

loop_
_geom_hbond_atom_site_label_D
_geom_hbond_atom_site_label_H
_geom_hbond_atom_site_label_A
_geom_hbond_site_symmetry_A
_geom_hbond_distance_DH
_geom_hbond_distance_HA
_geom_hbond_distance_DA
_geom_hbond_angle_DHA
_geom_hbond_publ_flag
N4 H4 N3 3_666 0.88 2.15 2.980(2) 157 y

loop_
_geom_torsion_atom_site_label_1
_geom_torsion_atom_site_label_2
_geom_torsion_atom_site_label_3
_geom_torsion_atom_site_label_4
_geom_torsion
_geom_torsion_publ_flag
C6 N1 C2 N3 -0.2(3) no
C6 N1 C2 O2 -179.01(14) no
C26 C21 C22 C23 -0.2(3) no
C27 C21 C22 C23 177.32(18) no
C21 C22 C23 C24 0.0(3) no
C22 C23 C24 C25 -0.1(3) no
C23 C24 C25 C26 0.3(3) no
C24 C25 C26 C21 -0.5(3) no
C22 C21 C26 C25 0.5(3) no
C27 C21 C26 C25 -177.08(19) no
C26 C21 C27 O2 63.4(2) no
N3 C2 O2 C27 179.54(14) no
N1 C2 O2 C27 -1.4(2) y
C2 O2 C27 C21 174.90(15) y
O2 C27 C21 C22 -114.06(18) y
N1 C2 N3 C4 0.9(3) no
O2 C2 N3 C4 179.79(14) no
C47 N4 C4 N3 172.32(14) no
C5 C4 N4 C47 -7.3(2) y
C4 N4 C47 C41 -65.7(2) y
N4 C47 C41 C42 -20.0(2) y
C2 N3 C4 N4 178.97(15) no
C2 N3 C4 C5 -1.4(2) no
C46 C41 C42 C43 1.4(3) no
C47 C41 C42 C43 -179.89(19) no
C41 C42 C43 C44 -0.8(3) no
C42 C43 C44 C45 0.0(3) no
C43 C44 C45 C46 0.1(3) no
C42 C41 C46 C45 -1.3(3) no
C47 C41 C46 C45 180.00(19) no
C44 C45 C46 C41 0.5(3) no
C46 C41 C47 N4 158.68(17) no
N4 C4 C5 C6 -179.18(16) no
N3 C4 C5 C6 1.2(2) no
C2 N1 C6 O6 177.68(14) no
C2 N1 C6 C5 -0.1(2) no
C4 C5 C6 N1 -0.5(3) no
C4 C5 C6 O6 -178.24(14) no
C66 C61 C62 C63 -0.6(3) no
C67 C61 C62 C63 178.28(17) no
C61 C62 C63 C64 0.3(3) no
C62 C63 C64 C65 0.0(3) no
C63 C64 C65 C66 -0.1(3) no
C62 C61 C66 C65 0.5(3) no
C67 C61 C66 C65 -178.38(17) no
C64 C65 C66 C61 -0.1(3) no
C66 C61 C67 O6 -44.9(2) no
N1 C6 O6 C67 -3.6(2) y
C6 O6 C67 C61 -172.75(14) y
O6 C67 C61 C62 136.29(16) y
C5 C6 O6 C67 174.31(15) no

loop_
_cod_related_entry_id
_cod_related_entry_database
_cod_related_entry_code
1 ChemSpider 21134666
